data_4089300
loop_
_publ_author_name
'Alabau, Roberto G.'
'Esteruelas, Miguel A.'
'Oliv\'an, Montserrat'
'O\~nate, Enrique'

_publ_section_title
;
 Preparation of Phosphorescent Osmium(IV) Complexes with N,N&#x2032;,C-
 and C,N,C&#x2032;-Pincer Ligands
;
_journal_issue 9
_journal_name_full Organometallics
_journal_page_first 1848
_journal_paper_doi 10.1021/acs.organomet.7b00193
_journal_volume 36
_journal_year 2017
_chemical_formula_sum 'C26 H51 N3 Os P2'
_chemical_formula_weight 657.83
_space_group_crystal_system monoclinic
_space_group_IT_number 14
_space_group_name_Hall '-P 2ybc'
_space_group_name_H-M_alt 'P 1 21/c 1'
_atom_sites_solution_hydrogens mixed
_audit_creation_method SHELXL-2016/6
_cell_angle_alpha 90
_cell_angle_beta 90.0450(10)
_cell_angle_gamma 90
_cell_formula_units_Z 12
_cell_length_a 9.4616(6)
_cell_length_b 32.698(2)
_cell_length_c 27.7168(17)
_cell_measurement_reflns_used 9696
_cell_measurement_temperature 100(2)
_cell_measurement_theta_max 28
_cell_measurement_theta_min 2
_cell_volume 8574.9(9)
_computing_cell_refinement 'SAINT+ v. 7.56a (Bruker AXS, 2008)'
_computing_data_collection 'apex2 v. 7.0 (Bruker AXS, 2009)'
_computing_data_reduction 'SAINT+ v. 7.56a (Bruker AXS, 2008)'
_computing_molecular_graphics 'XP, SHELXTL v. 6.14 (Bruker, 2000)'
_computing_publication_material 'XCIF, SHELXTL v. 6.14 (Bruker, 2000)'
_computing_structure_refinement 'SHELXL-2016/6 (Sheldrick, 2016)'
_computing_structure_solution 'SHELXS-97 (Sheldrick, 1990)'
_diffrn_ambient_temperature 100(2)
_diffrn_detector_area_resol_mean 8.33
_diffrn_measured_fraction_theta_full 0.989
_diffrn_measured_fraction_theta_max 0.922
_diffrn_measurement_device_type 'Bruker APEX DUO system'
_diffrn_measurement_method '\w rotations with narrow frames'
_diffrn_radiation_monochromator graphite
_diffrn_radiation_source 'normal-focus sealed tube'
_diffrn_radiation_type MoK\a
_diffrn_radiation_wavelength 0.71073
_diffrn_reflns_av_R_equivalents 0.0846
_diffrn_reflns_av_unetI/netI 0.0802
_diffrn_reflns_Laue_measured_fraction_full 0.989
_diffrn_reflns_Laue_measured_fraction_max 0.922
_diffrn_reflns_limit_h_max 12
_diffrn_reflns_limit_h_min -12
_diffrn_reflns_limit_k_max 44
_diffrn_reflns_limit_k_min -43
_diffrn_reflns_limit_l_max 35
_diffrn_reflns_limit_l_min -37
_diffrn_reflns_number 86590
_diffrn_reflns_point_group_measured_fraction_full 0.989
_diffrn_reflns_point_group_measured_fraction_max 0.922
_diffrn_reflns_theta_full 27.500
_diffrn_reflns_theta_max 28.662
_diffrn_reflns_theta_min 0.963
_diffrn_standards_decay_% 0
_exptl_absorpt_coefficient_mu 4.591
_exptl_absorpt_correction_T_max 0.862
_exptl_absorpt_correction_T_min 0.681
_exptl_absorpt_correction_type multi-scan
_exptl_absorpt_process_details
;
Absorption correction performed with SADABS program. This is based on the
method of Blessing: Blessing, R. H., Acta Crystallogr., Sect. A 1995, 51, 33.

SADABS: Area-Detector Absorption Correction. Bruker-AXS 
within SAINT+ package, v. 6.1 (2000).
;
_exptl_crystal_colour yellow
_exptl_crystal_density_diffrn 1.529
_exptl_crystal_description 'irregular block'
_exptl_crystal_F_000 4008
_exptl_crystal_size_max 0.300
_exptl_crystal_size_mid 0.057
_exptl_crystal_size_min 0.048
_refine_diff_density_max 1.731
_refine_diff_density_min -1.478
_refine_diff_density_rms 0.194
_refine_ls_extinction_method none
_refine_ls_goodness_of_fit_ref 1.082
_refine_ls_hydrogen_treatment mixed
_refine_ls_matrix_type full
_refine_ls_number_parameters 930
_refine_ls_number_reflns 20357
_refine_ls_number_restraints 15
_refine_ls_restrained_S_all 1.082
_refine_ls_R_factor_all 0.0875
_refine_ls_R_factor_gt 0.0520
_refine_ls_shift/su_max 0.007
_refine_ls_shift/su_mean 0.000
_refine_ls_structure_factor_coef Fsqd
_refine_ls_weighting_details 'w=1/[\s^2^(Fo^2^)+(0.0202P)^2^+20.4291P] where P=(Fo^2^+2Fc^2^)/3'
_refine_ls_weighting_scheme calc
_refine_ls_wR_factor_gt 0.0762
_refine_ls_wR_factor_ref 0.0853
_reflns_Friedel_coverage 0.000
_reflns_number_gt 14812
_reflns_number_total 20357
_reflns_threshold_expression 'I > 2\s(I)'
_cod_data_source_file om7b00193_si_002.cif
_cod_data_source_block complex_7
_cod_original_sg_symbol_H-M 'P 21/c'
_cod_database_code 4089300
_shelx_shelxl_version_number 2016/6
_shelx_space_group_comment
;
The symmetry employed for this shelxl refinement is uniquely defined
by the following loop, which should always be used as a source of
symmetry information in preference to the above space-group names.
They are only intended as comments.
;
_shelx_estimated_absorpt_t_min 0.340
_shelx_estimated_absorpt_t_max 0.810

loop_
_space_group_symop_operation_xyz
'x, y, z'
'-x, y+1/2, -z+1/2'
'-x, -y, -z'
'x, -y-1/2, z-1/2'

loop_
_atom_site_label
_atom_site_type_symbol
_atom_site_fract_x
_atom_site_fract_y
_atom_site_fract_z
_atom_site_U_iso_or_equiv
_atom_site_adp_type
_atom_site_occupancy
_atom_site_site_symmetry_order
_atom_site_calc_flag
_atom_site_refinement_flags_posn
_atom_site_refinement_flags_adp
Os1 Os 0.21913(2) 0.34147(2) 0.01046(2) 0.01287(6) Uani 1 1 d D .
H01 H 0.296(4) 0.3415(17) -0.0404(8) 0.015 Uiso 1 1 d D U
H02 H 0.151(4) 0.3431(17) -0.0416(7) 0.015 Uiso 1 1 d D U
H03 H 0.0517(12) 0.3453(17) 0.0110(16) 0.015 Uiso 1 1 d D U
Os2 Os 0.31424(2) 0.93204(2) 0.16881(2) 0.01399(6) Uani 1 1 d D .
H04 H 0.196(3) 0.9645(11) 0.155(2) 0.017 Uiso 1 1 d D U
H05 H 0.333(5) 0.9778(6) 0.1512(19) 0.017 Uiso 1 1 d D U
H06 H 0.4743(17) 0.9455(13) 0.162(2) 0.017 Uiso 1 1 d D U
Os3 Os 0.86722(3) 0.36419(2) 0.71639(2) 0.01525(6) Uani 1 1 d D .
H07 H 0.963(4) 0.4002(10) 0.7367(19) 0.018 Uiso 1 1 d D U
H08 H 0.822(5) 0.4093(6) 0.731(2) 0.018 Uiso 1 1 d D U
H09 H 0.7006(12) 0.3710(14) 0.719(2) 0.018 Uiso 1 1 d D U
P1 P 0.19969(17) 0.27022(5) 0.00111(6) 0.0150(3) Uani 1 1 d . .
P2 P 0.20723(17) 0.41324(5) 0.00582(6) 0.0151(3) Uani 1 1 d . .
P3 P 0.33118(16) 0.91594(5) 0.08651(6) 0.0140(3) Uani 1 1 d . .
P4 P 0.33611(17) 0.96177(5) 0.24580(6) 0.0170(4) Uani 1 1 d . .
P5 P 0.86300(17) 0.39631(5) 0.64050(6) 0.0151(3) Uani 1 1 d . .
P6 P 0.84264(18) 0.34404(6) 0.79749(6) 0.0205(4) Uani 1 1 d . .
N1 N 0.4340(5) 0.34075(15) 0.03858(19) 0.0185(12) Uani 1 1 d . .
N2 N 0.1993(5) 0.34048(15) 0.08710(18) 0.0155(11) Uani 1 1 d . .
N3 N 0.0843(6) 0.34139(16) 0.11696(19) 0.0234(13) Uani 1 1 d . .
N4 N 0.1442(5) 0.88925(16) 0.18442(18) 0.0169(11) Uani 1 1 d . .
N5 N 0.4159(5) 0.87787(16) 0.19260(19) 0.0191(12) Uani 1 1 d . .
N6 N 0.5528(5) 0.86674(16) 0.1984(2) 0.0213(12) Uani 1 1 d . .
N7 N 1.0555(5) 0.32864(16) 0.70123(18) 0.0183(12) Uani 1 1 d . .
N8 N 0.7901(5) 0.30660(15) 0.69225(17) 0.0146(11) Uani 1 1 d . .
N9 N 0.6591(5) 0.29091(16) 0.68605(18) 0.0179(12) Uani 1 1 d . .
C1 C 0.5539(7) 0.33937(19) 0.0118(3) 0.0227(15) Uani 1 1 d . .
H1 H 0.545906 0.337631 -0.022332 0.027 Uiso 1 1 calc R U
C2 C 0.6855(7) 0.3404(2) 0.0320(3) 0.0277(16) Uani 1 1 d . .
H2 H 0.766844 0.339761 0.011901 0.033 Uiso 1 1 calc R U
C3 C 0.7009(7) 0.3424(2) 0.0822(3) 0.0294(17) Uani 1 1 d . .
H3 H 0.791990 0.343057 0.096588 0.035 Uiso 1 1 calc R U
C4 C 0.5811(7) 0.34328(19) 0.1102(3) 0.0280(16) Uani 1 1 d . .
H4 H 0.588000 0.344533 0.144336 0.034 Uiso 1 1 calc R U
C5 C 0.4482(7) 0.34232(19) 0.0875(2) 0.0216(14) Uani 1 1 d . .
C6 C 0.3177(7) 0.34306(19) 0.1134(2) 0.0179(13) Uani 1 1 d . .
C7 C 0.2806(8) 0.3462(2) 0.1631(3) 0.0275(16) Uani 1 1 d . .
H7 H 0.341604 0.348476 0.190212 0.033 Uiso 1 1 calc R U
C8 C 0.1368(7) 0.3453(2) 0.1624(2) 0.0245(16) Uani 1 1 d . .
H8 H 0.079596 0.347076 0.190497 0.029 Uiso 1 1 calc R U
C9 C 0.0146(6) 0.25113(18) 0.0055(2) 0.0169(13) Uani 1 1 d . .
H9 H 0.018235 0.220597 0.003834 0.020 Uiso 1 1 calc R U
C10 C -0.0492(7) 0.26267(19) 0.0543(2) 0.0209(15) Uani 1 1 d . .
H10A H -0.045015 0.292408 0.058506 0.031 Uiso 1 1 calc R U
H10B H 0.004386 0.249354 0.080189 0.031 Uiso 1 1 calc R U
H10C H -0.147918 0.253644 0.055551 0.031 Uiso 1 1 calc R U
C11 C -0.0781(7) 0.2659(2) -0.0363(2) 0.0243(16) Uani 1 1 d . .
H11A H -0.176851 0.258592 -0.029896 0.036 Uiso 1 1 calc R U
H11B H -0.047194 0.252784 -0.066301 0.036 Uiso 1 1 calc R U
H11C H -0.069792 0.295605 -0.039431 0.036 Uiso 1 1 calc R U
C12 C 0.2499(7) 0.25196(19) -0.0606(2) 0.0238(16) Uani 1 1 d . .
H12 H 0.181990 0.265909 -0.082830 0.029 Uiso 1 1 calc R U
C13 C 0.2285(7) 0.2066(2) -0.0700(3) 0.0280(17) Uani 1 1 d . .
H13A H 0.244395 0.200863 -0.104229 0.042 Uiso 1 1 calc R U
H13B H 0.131713 0.198929 -0.061260 0.042 Uiso 1 1 calc R U
H13C H 0.295534 0.190857 -0.050460 0.042 Uiso 1 1 calc R U
C14 C 0.3965(7) 0.2656(2) -0.0779(3) 0.0317(18) Uani 1 1 d . .
H14A H 0.469466 0.251272 -0.059417 0.048 Uiso 1 1 calc R U
H14B H 0.406566 0.295185 -0.073178 0.048 Uiso 1 1 calc R U
H14C H 0.406919 0.259163 -0.112266 0.048 Uiso 1 1 calc R U
C15 C 0.2914(6) 0.23812(18) 0.0471(2) 0.0203(15) Uani 1 1 d . .
H15 H 0.277460 0.252935 0.078309 0.024 Uiso 1 1 calc R U
C16 C 0.2366(7) 0.19437(19) 0.0566(3) 0.0241(16) Uani 1 1 d . .
H16A H 0.255882 0.177149 0.028452 0.036 Uiso 1 1 calc R U
H16B H 0.134530 0.195221 0.062525 0.036 Uiso 1 1 calc R U
H16C H 0.284597 0.182975 0.084943 0.036 Uiso 1 1 calc R U
C17 C 0.4524(7) 0.23616(19) 0.0404(3) 0.0245(16) Uani 1 1 d . .
H17A H 0.496430 0.226181 0.070171 0.037 Uiso 1 1 calc R U
H17B H 0.488453 0.263535 0.032960 0.037 Uiso 1 1 calc R U
H17C H 0.474895 0.217527 0.013814 0.037 Uiso 1 1 calc R U
C18 C 0.0316(7) 0.4357(2) 0.0178(2) 0.0214(15) Uani 1 1 d . .
H18 H 0.040560 0.466124 0.016499 0.026 Uiso 1 1 calc R U
C19 C -0.0208(7) 0.4238(2) 0.0682(3) 0.0316(18) Uani 1 1 d . .
H19A H -0.111046 0.437472 0.074641 0.047 Uiso 1 1 calc R U
H19B H 0.048964 0.432251 0.092355 0.047 Uiso 1 1 calc R U
H19C H -0.033938 0.394107 0.069795 0.047 Uiso 1 1 calc R U
C20 C -0.0790(7) 0.4225(2) -0.0200(3) 0.0316(18) Uani 1 1 d . .
H20A H -0.075094 0.392745 -0.024192 0.047 Uiso 1 1 calc R U
H20B H -0.058793 0.435930 -0.050783 0.047 Uiso 1 1 calc R U
H20C H -0.173532 0.430367 -0.008902 0.047 Uiso 1 1 calc R U
C21 C 0.3193(7) 0.44233(19) 0.0490(2) 0.0207(15) Uani 1 1 d . .
H21 H 0.315326 0.426624 0.079893 0.025 Uiso 1 1 calc R U
C22 C 0.4766(7) 0.4426(2) 0.0342(3) 0.0274(17) Uani 1 1 d . .
H22A H 0.490859 0.462320 0.008020 0.041 Uiso 1 1 calc R U
H22B H 0.504302 0.415286 0.023316 0.041 Uiso 1 1 calc R U
H22C H 0.534632 0.450520 0.062038 0.041 Uiso 1 1 calc R U
C23 C 0.2757(8) 0.48562(19) 0.0618(3) 0.0267(16) Uani 1 1 d . .
H23A H 0.344602 0.497342 0.084327 0.040 Uiso 1 1 calc R U
H23B H 0.182154 0.485181 0.077019 0.040 Uiso 1 1 calc R U
H23C H 0.272002 0.502297 0.032486 0.040 Uiso 1 1 calc R U
C24 C 0.2414(7) 0.43195(18) -0.0563(2) 0.0208(14) Uani 1 1 d . .
H24 H 0.170016 0.417712 -0.076930 0.025 Uiso 1 1 calc R U
C25 C 0.3848(7) 0.4203(2) -0.0778(3) 0.0291(17) Uani 1 1 d . .
H25A H 0.381912 0.423908 -0.112919 0.044 Uiso 1 1 calc R U
H25B H 0.405605 0.391626 -0.070275 0.044 Uiso 1 1 calc R U
H25C H 0.458505 0.437819 -0.064105 0.044 Uiso 1 1 calc R U
C26 C 0.2166(8) 0.47825(18) -0.0654(2) 0.0241(16) Uani 1 1 d . .
H26A H 0.290934 0.494100 -0.049341 0.036 Uiso 1 1 calc R U
H26B H 0.124262 0.486194 -0.052482 0.036 Uiso 1 1 calc R U
H26C H 0.219108 0.483692 -0.100172 0.036 Uiso 1 1 calc R U
C27 C 0.0035(7) 0.8965(2) 0.1788(2) 0.0206(14) Uani 1 1 d . .
H27 H -0.025333 0.922660 0.167496 0.025 Uiso 1 1 calc R U
C28 C -0.0992(7) 0.8678(2) 0.1886(2) 0.0252(16) Uani 1 1 d . .
H28 H -0.196203 0.873830 0.183346 0.030 Uiso 1 1 calc R U
C29 C -0.0586(7) 0.8299(2) 0.2063(3) 0.0295(18) Uani 1 1 d . .
H29 H -0.127348 0.809758 0.213896 0.035 Uiso 1 1 calc R U
C30 C 0.0828(7) 0.8222(2) 0.2128(2) 0.0234(15) Uani 1 1 d . .
H30 H 0.112614 0.796320 0.224682 0.028 Uiso 1 1 calc R U
C31 C 0.1824(6) 0.85197(18) 0.2019(2) 0.0164(14) Uani 1 1 d . .
C32 C 0.3322(6) 0.84638(19) 0.2079(2) 0.0150(13) Uani 1 1 d . .
C33 C 0.4161(7) 0.8143(2) 0.2244(2) 0.0236(15) Uani 1 1 d . .
H33 H 0.387548 0.788688 0.237338 0.028 Uiso 1 1 calc R U
C34 C 0.5505(7) 0.8290(2) 0.2173(3) 0.0255(16) Uani 1 1 d . .
H34 H 0.633412 0.813900 0.224914 0.031 Uiso 1 1 calc R U
C35 C 0.5132(6) 0.92552(19) 0.0616(2) 0.0193(14) Uani 1 1 d . .
H35 H 0.525219 0.955900 0.062328 0.023 Uiso 1 1 calc R U
C36 C 0.5319(7) 0.9134(2) 0.0087(2) 0.0240(15) Uani 1 1 d . .
H36A H 0.619934 0.925195 -0.003641 0.036 Uiso 1 1 calc R U
H36B H 0.451924 0.923797 -0.010143 0.036 Uiso 1 1 calc R U
H36C H 0.535710 0.883569 0.006112 0.036 Uiso 1 1 calc R U
C37 C 0.6378(6) 0.9085(2) 0.0912(2) 0.0207(15) Uani 1 1 d . .
H37A H 0.646227 0.879013 0.085596 0.031 Uiso 1 1 calc R U
H37B H 0.621045 0.913530 0.125610 0.031 Uiso 1 1 calc R U
H37C H 0.725330 0.922120 0.081324 0.031 Uiso 1 1 calc R U
C38 C 0.2874(6) 0.86426(18) 0.0615(2) 0.0174(13) Uani 1 1 d . .
H38 H 0.308948 0.865340 0.026224 0.021 Uiso 1 1 calc R U
C39 C 0.1333(7) 0.8519(2) 0.0659(3) 0.0249(16) Uani 1 1 d . .
H39A H 0.119968 0.824629 0.051941 0.037 Uiso 1 1 calc R U
H39B H 0.074061 0.871654 0.048665 0.037 Uiso 1 1 calc R U
H39C H 0.106271 0.851380 0.100062 0.037 Uiso 1 1 calc R U
C40 C 0.3811(7) 0.83037(19) 0.0829(3) 0.0269(17) Uani 1 1 d . .
H40A H 0.363682 0.828242 0.117675 0.040 Uiso 1 1 calc R U
H40B H 0.480701 0.837019 0.077323 0.040 Uiso 1 1 calc R U
H40C H 0.358473 0.804248 0.067381 0.040 Uiso 1 1 calc R U
C41 C 0.2235(7) 0.94901(19) 0.0450(2) 0.0189(14) Uani 1 1 d . .
H41 H 0.217080 0.934563 0.013261 0.023 Uiso 1 1 calc R U
C42 C 0.0707(6) 0.9557(2) 0.0633(2) 0.0234(15) Uani 1 1 d . .
H42A H 0.072410 0.973333 0.091867 0.035 Uiso 1 1 calc R U
H42B H 0.028531 0.929279 0.071646 0.035 Uiso 1 1 calc R U
H42C H 0.014452 0.968770 0.037876 0.035 Uiso 1 1 calc R U
C43 C 0.2893(7) 0.99097(18) 0.0356(2) 0.0224(15) Uani 1 1 d . .
H43A H 0.224331 1.007527 0.016197 0.034 Uiso 1 1 calc R U
H43B H 0.378651 0.987563 0.018205 0.034 Uiso 1 1 calc R U
H43C H 0.307178 1.004712 0.066448 0.034 Uiso 1 1 calc R U
C44 C 0.4931(6) 0.9423(2) 0.2793(2) 0.0220(15) Uani 1 1 d . .
H44 H 0.485366 0.911872 0.277338 0.026 Uiso 1 1 calc R U
C45 C 0.6341(7) 0.9524(3) 0.2553(3) 0.039(2) Uani 1 1 d . .
H45A H 0.659854 0.980757 0.262405 0.058 Uiso 1 1 calc R U
H45B H 0.625476 0.948729 0.220344 0.058 Uiso 1 1 calc R U
H45C H 0.707444 0.934014 0.267794 0.058 Uiso 1 1 calc R U
C46 C 0.5002(8) 0.9516(3) 0.3336(3) 0.040(2) Uani 1 1 d . .
H46A H 0.579193 0.936490 0.348032 0.060 Uiso 1 1 calc R U
H46B H 0.411648 0.943143 0.348973 0.060 Uiso 1 1 calc R U
H46C H 0.514430 0.980972 0.338460 0.060 Uiso 1 1 calc R U
C47 C 0.3400(7) 1.01869(19) 0.2424(2) 0.0216(15) Uani 1 1 d . .
H47 H 0.250625 1.026556 0.225496 0.026 Uiso 1 1 calc R U
C48 C 0.4599(8) 1.0365(2) 0.2114(3) 0.0333(19) Uani 1 1 d . .
H48A H 0.443242 1.065767 0.206167 0.050 Uiso 1 1 calc R U
H48B H 0.462443 1.022415 0.180188 0.050 Uiso 1 1 calc R U
H48C H 0.550399 1.032720 0.228007 0.050 Uiso 1 1 calc R U
C49 C 0.3379(9) 1.0424(2) 0.2904(3) 0.041(2) Uani 1 1 d . .
H49A H 0.425339 1.036975 0.308250 0.062 Uiso 1 1 calc R U
H49B H 0.256639 1.033665 0.309656 0.062 Uiso 1 1 calc R U
H49C H 0.330579 1.071806 0.283752 0.062 Uiso 1 1 calc R U
C50 C 0.1942(7) 0.9542(2) 0.2914(2) 0.0249(16) Uani 1 1 d . .
H50 H 0.224322 0.968697 0.321430 0.030 Uiso 1 1 calc R U
C51 C 0.1743(8) 0.9093(2) 0.3043(2) 0.0347(19) Uani 1 1 d . .
H51A H 0.111544 0.907052 0.332254 0.052 Uiso 1 1 calc R U
H51B H 0.266172 0.897120 0.312040 0.052 Uiso 1 1 calc R U
H51C H 0.132337 0.894828 0.276803 0.052 Uiso 1 1 calc R U
C52 C 0.0527(7) 0.9731(2) 0.2753(3) 0.0341(19) Uani 1 1 d . .
H52A H 0.024462 0.961375 0.244218 0.051 Uiso 1 1 calc R U
H52B H 0.063630 1.002780 0.271960 0.051 Uiso 1 1 calc R U
H52C H -0.019967 0.967216 0.299490 0.051 Uiso 1 1 calc R U
C53 C 1.1918(7) 0.3414(2) 0.7058(2) 0.0247(15) Uani 1 1 d . .
H53 H 1.208673 0.368654 0.716167 0.030 Uiso 1 1 calc R U
C54 C 1.3055(7) 0.3169(2) 0.6962(2) 0.0296(17) Uani 1 1 d . .
H54 H 1.398792 0.327465 0.698944 0.036 Uiso 1 1 calc R U
C55 C 1.2839(7) 0.2769(3) 0.6826(3) 0.0330(18) Uani 1 1 d . .
H55 H 1.361958 0.259219 0.676996 0.040 Uiso 1 1 calc R U
C56 C 1.1487(7) 0.2629(2) 0.6773(2) 0.0236(15) Uani 1 1 d . .
H56 H 1.131995 0.235534 0.667312 0.028 Uiso 1 1 calc R U
C57 C 1.0352(7) 0.2890(2) 0.6867(2) 0.0192(14) Uani 1 1 d . .
C58 C 0.8893(6) 0.27702(19) 0.6831(2) 0.0166(13) Uani 1 1 d . .
C59 C 0.8200(7) 0.24102(19) 0.6702(2) 0.0203(14) Uani 1 1 d . .
H59 H 0.860329 0.215355 0.661913 0.024 Uiso 1 1 calc R U
C60 C 0.6777(7) 0.25164(19) 0.6723(2) 0.0213(15) Uani 1 1 d . .
H60 H 0.602519 0.233405 0.665025 0.026 Uiso 1 1 calc R U
C61 C 1.0377(7) 0.39797(19) 0.6083(2) 0.0203(15) Uani 1 1 d . .
H61 H 1.075412 0.369451 0.610319 0.024 Uiso 1 1 calc R U
C62 C 1.0369(7) 0.4083(2) 0.5546(2) 0.0247(16) Uani 1 1 d . .
H62A H 1.010076 0.437029 0.550276 0.037 Uiso 1 1 calc R U
H62B H 0.968697 0.390740 0.537930 0.037 Uiso 1 1 calc R U
H62C H 1.131413 0.403817 0.541201 0.037 Uiso 1 1 calc R U
C63 C 1.1467(7) 0.4245(2) 0.6351(2) 0.0226(15) Uani 1 1 d . .
H63A H 1.242221 0.415045 0.627263 0.034 Uiso 1 1 calc R U
H63B H 1.131185 0.422396 0.669916 0.034 Uiso 1 1 calc R U
H63C H 1.136108 0.453111 0.624995 0.034 Uiso 1 1 calc R U
C64 C 0.7912(6) 0.44921(18) 0.6449(2) 0.0184(14) Uani 1 1 d . .
H64 H 0.698583 0.445899 0.661845 0.022 Uiso 1 1 calc R U
C65 C 0.7542(8) 0.4716(2) 0.5979(3) 0.0289(17) Uani 1 1 d . .
H65A H 0.707172 0.497471 0.605499 0.043 Uiso 1 1 calc R U
H65B H 0.690825 0.454451 0.578534 0.043 Uiso 1 1 calc R U
H65C H 0.840904 0.477001 0.579718 0.043 Uiso 1 1 calc R U
C66 C 0.8757(7) 0.4783(2) 0.6773(2) 0.0255(16) Uani 1 1 d . .
H66A H 0.959052 0.488088 0.659776 0.038 Uiso 1 1 calc R U
H66B H 0.905844 0.463748 0.706445 0.038 Uiso 1 1 calc R U
H66C H 0.816331 0.501611 0.686300 0.038 Uiso 1 1 calc R U
C67 C 0.7443(6) 0.37465(18) 0.5936(2) 0.0158(13) Uani 1 1 d . .
H67 H 0.748964 0.392984 0.564744 0.019 Uiso 1 1 calc R U
C68 C 0.7912(7) 0.33140(18) 0.5775(2) 0.0210(15) Uani 1 1 d . .
H68A H 0.773431 0.311848 0.603552 0.031 Uiso 1 1 calc R U
H68B H 0.892368 0.331693 0.569862 0.031 Uiso 1 1 calc R U
H68C H 0.737600 0.323279 0.548749 0.031 Uiso 1 1 calc R U
C69 C 0.5904(6) 0.3733(2) 0.6104(2) 0.0198(14) Uani 1 1 d . .
H69A H 0.530719 0.362582 0.584434 0.030 Uiso 1 1 calc R U
H69B H 0.559191 0.400969 0.618916 0.030 Uiso 1 1 calc R U
H69C H 0.582633 0.355510 0.638763 0.030 Uiso 1 1 calc R U
C70 C 0.7617(8) 0.3852(2) 0.8351(2) 0.0311(17) Uani 1 1 d . .
H70 H 0.665995 0.389835 0.820743 0.037 Uiso 1 1 calc R U
C71 C 0.8349(10) 0.4273(2) 0.8332(3) 0.047(2) Uani 1 1 d . .
H71A H 0.771212 0.448212 0.846323 0.071 Uiso 1 1 calc R U
H71B H 0.858196 0.434058 0.799728 0.071 Uiso 1 1 calc R U
H71C H 0.921730 0.426502 0.852508 0.071 Uiso 1 1 calc R U
C72 C 0.7332(9) 0.3732(2) 0.8880(2) 0.042(2) Uani 1 1 d . .
H72A H 0.822279 0.365392 0.903537 0.063 Uiso 1 1 calc R U
H72B H 0.667550 0.349979 0.888892 0.063 Uiso 1 1 calc R U
H72C H 0.691579 0.396426 0.905149 0.063 Uiso 1 1 calc R U
C73 C 0.7173(7) 0.2996(2) 0.8047(2) 0.0256(16) Uani 1 1 d . .
H73 H 0.739251 0.280749 0.777340 0.031 Uiso 1 1 calc R U
C74 C 0.5641(7) 0.3132(2) 0.7965(3) 0.0328(18) Uani 1 1 d . .
H74A H 0.505430 0.289202 0.789471 0.049 Uiso 1 1 calc R U
H74B H 0.560207 0.332215 0.769259 0.049 Uiso 1 1 calc R U
H74C H 0.528661 0.326778 0.825612 0.049 Uiso 1 1 calc R U
C75 C 0.7283(8) 0.2732(2) 0.8501(2) 0.0325(18) Uani 1 1 d . .
H75A H 0.712232 0.290224 0.878688 0.049 Uiso 1 1 calc R U
H75B H 0.822636 0.260938 0.851890 0.049 Uiso 1 1 calc R U
H75C H 0.656909 0.251489 0.848858 0.049 Uiso 1 1 calc R U
C76 C 0.9995(7) 0.3260(2) 0.8321(2) 0.0251(16) Uani 1 1 d . .
H76 H 0.965780 0.318649 0.865187 0.030 Uiso 1 1 calc R U
C77 C 1.1137(8) 0.3586(2) 0.8381(3) 0.0362(19) Uani 1 1 d . .
H77A H 1.197991 0.346355 0.852754 0.054 Uiso 1 1 calc R U
H77B H 1.078362 0.380539 0.859024 0.054 Uiso 1 1 calc R U
H77C H 1.138114 0.369973 0.806482 0.054 Uiso 1 1 calc R U
C78 C 1.0631(7) 0.2877(2) 0.8104(2) 0.0282(16) Uani 1 1 d . .
H78A H 1.123938 0.295149 0.783236 0.042 Uiso 1 1 calc R U
H78B H 0.987277 0.269663 0.799118 0.042 Uiso 1 1 calc R U
H78C H 1.119301 0.273453 0.834966 0.042 Uiso 1 1 calc R U

loop_
_atom_site_aniso_label
_atom_site_aniso_U_11
_atom_site_aniso_U_22
_atom_site_aniso_U_33
_atom_site_aniso_U_23
_atom_site_aniso_U_13
_atom_site_aniso_U_12
Os1 0.01253(12) 0.01265(12) 0.01342(12) 0.00071(10) 0.00119(9) -0.00006(10)
Os2 0.01126(12) 0.01755(13) 0.01316(13) -0.00024(10) 0.00117(9) 0.00022(10)
Os3 0.01477(12) 0.01786(13) 0.01314(13) -0.00010(10) 0.00185(9) -0.00091(10)
P1 0.0134(8) 0.0144(8) 0.0174(9) 0.0009(6) 0.0021(7) 0.0002(6)
P2 0.0165(8) 0.0144(8) 0.0143(9) 0.0010(7) 0.0014(7) -0.0007(7)
P3 0.0120(8) 0.0166(8) 0.0134(8) -0.0012(6) 0.0017(6) -0.0014(6)
P4 0.0168(9) 0.0201(9) 0.0142(9) 0.0005(7) 0.0003(7) 0.0000(7)
P5 0.0144(8) 0.0154(8) 0.0157(9) 0.0007(6) 0.0017(7) -0.0011(6)
P6 0.0189(9) 0.0298(10) 0.0129(9) -0.0010(7) 0.0011(7) -0.0016(8)
N1 0.014(3) 0.011(3) 0.031(3) 0.000(2) 0.001(2) -0.002(2)
N2 0.021(3) 0.009(2) 0.017(3) -0.002(2) 0.001(2) 0.001(2)
N3 0.028(3) 0.020(3) 0.022(3) 0.001(2) 0.011(2) 0.002(3)
N4 0.010(3) 0.027(3) 0.014(3) -0.001(2) 0.003(2) -0.004(2)
N5 0.019(3) 0.020(3) 0.018(3) 0.003(2) 0.002(2) 0.002(2)
N6 0.010(3) 0.023(3) 0.030(3) 0.000(3) 0.001(2) 0.003(2)
N7 0.017(3) 0.025(3) 0.013(3) 0.003(2) 0.004(2) 0.002(2)
N8 0.010(3) 0.021(3) 0.013(3) 0.001(2) 0.002(2) 0.001(2)
N9 0.013(3) 0.026(3) 0.015(3) 0.000(2) 0.001(2) -0.003(2)
C1 0.020(3) 0.018(3) 0.031(4) 0.001(3) 0.005(3) -0.004(3)
C2 0.020(4) 0.017(3) 0.047(5) -0.002(3) 0.003(3) 0.000(3)
C3 0.017(4) 0.020(4) 0.051(5) 0.003(3) -0.006(3) 0.002(3)
C4 0.024(4) 0.012(3) 0.048(5) 0.005(3) -0.009(3) -0.001(3)
C5 0.026(4) 0.009(3) 0.029(4) 0.005(3) -0.008(3) -0.003(3)
C6 0.023(3) 0.014(3) 0.017(3) 0.000(3) -0.004(3) -0.001(3)
C7 0.035(4) 0.020(4) 0.027(4) 0.003(3) -0.008(3) 0.001(3)
C8 0.032(4) 0.023(4) 0.019(4) -0.001(3) 0.011(3) -0.002(3)
C9 0.017(3) 0.011(3) 0.023(4) 0.000(3) -0.004(3) 0.000(2)
C10 0.020(3) 0.017(3) 0.026(4) 0.004(3) 0.004(3) 0.001(3)
C11 0.016(3) 0.028(4) 0.029(4) -0.003(3) -0.003(3) 0.000(3)
C12 0.029(4) 0.013(3) 0.029(4) -0.009(3) 0.002(3) 0.005(3)
C13 0.025(4) 0.030(4) 0.029(4) -0.009(3) 0.008(3) -0.002(3)
C14 0.031(4) 0.031(4) 0.033(4) -0.012(3) 0.013(3) -0.006(3)
C15 0.017(3) 0.016(3) 0.027(4) 0.004(3) -0.001(3) 0.001(3)
C16 0.018(3) 0.019(3) 0.036(4) 0.011(3) 0.000(3) 0.001(3)
C17 0.023(4) 0.013(3) 0.038(4) 0.001(3) 0.001(3) 0.001(3)
C18 0.024(4) 0.017(3) 0.024(4) 0.003(3) 0.004(3) 0.006(3)
C19 0.028(4) 0.021(4) 0.046(5) 0.003(3) 0.011(4) 0.007(3)
C20 0.024(4) 0.026(4) 0.045(5) 0.013(3) -0.002(3) 0.003(3)
C21 0.030(4) 0.017(3) 0.015(3) -0.003(3) -0.003(3) -0.005(3)
C22 0.025(4) 0.021(4) 0.036(4) 0.001(3) -0.010(3) -0.010(3)
C23 0.035(4) 0.017(3) 0.029(4) -0.005(3) -0.011(3) 0.000(3)
C24 0.032(4) 0.009(3) 0.021(4) 0.001(3) 0.000(3) -0.001(3)
C25 0.032(4) 0.027(4) 0.028(4) 0.007(3) 0.013(3) 0.006(3)
C26 0.042(4) 0.014(3) 0.017(4) 0.007(3) 0.000(3) 0.001(3)
C27 0.019(3) 0.026(4) 0.017(4) -0.004(3) 0.000(3) 0.005(3)
C28 0.010(3) 0.038(4) 0.028(4) 0.001(3) -0.002(3) 0.003(3)
C29 0.013(3) 0.033(4) 0.043(5) 0.004(3) 0.009(3) -0.002(3)
C30 0.023(4) 0.017(3) 0.029(4) 0.000(3) 0.004(3) -0.003(3)
C31 0.014(3) 0.020(3) 0.015(3) 0.003(2) 0.000(3) 0.001(2)
C32 0.011(3) 0.021(3) 0.012(3) -0.001(3) -0.001(2) -0.005(2)
C33 0.017(3) 0.027(4) 0.027(4) 0.010(3) 0.000(3) -0.003(3)
C34 0.014(3) 0.027(4) 0.036(4) 0.009(3) -0.001(3) 0.006(3)
C35 0.018(3) 0.018(3) 0.023(4) -0.004(3) 0.007(3) -0.007(3)
C36 0.021(4) 0.028(4) 0.023(4) -0.003(3) 0.007(3) -0.002(3)
C37 0.009(3) 0.029(4) 0.024(4) 0.001(3) 0.008(3) 0.004(3)
C38 0.017(3) 0.019(3) 0.016(3) -0.005(3) 0.004(3) 0.001(3)
C39 0.022(4) 0.022(4) 0.030(4) -0.002(3) -0.001(3) -0.004(3)
C40 0.027(4) 0.014(3) 0.040(5) 0.002(3) 0.000(3) 0.000(3)
C41 0.023(4) 0.018(3) 0.016(3) -0.001(3) 0.004(3) 0.001(3)
C42 0.016(3) 0.037(4) 0.017(4) -0.004(3) -0.004(3) 0.008(3)
C43 0.032(4) 0.018(3) 0.017(4) 0.001(3) 0.000(3) 0.006(3)
C44 0.014(3) 0.031(4) 0.021(4) -0.002(3) -0.005(3) -0.001(3)
C45 0.014(4) 0.062(6) 0.041(5) 0.000(4) -0.008(3) -0.001(4)
C46 0.039(5) 0.058(5) 0.023(4) -0.006(4) -0.013(4) 0.013(4)
C47 0.025(4) 0.025(4) 0.015(3) 0.000(3) 0.002(3) 0.000(3)
C48 0.046(5) 0.028(4) 0.027(4) -0.001(3) 0.006(4) -0.011(3)
C49 0.078(6) 0.023(4) 0.022(4) -0.002(3) 0.009(4) -0.001(4)
C50 0.025(4) 0.037(4) 0.012(3) 0.000(3) 0.003(3) 0.004(3)
C51 0.043(5) 0.042(5) 0.019(4) 0.005(3) 0.008(3) -0.007(4)
C52 0.019(4) 0.050(5) 0.033(4) -0.007(4) 0.005(3) 0.009(3)
C53 0.022(4) 0.036(4) 0.016(4) 0.003(3) -0.002(3) -0.009(3)
C54 0.014(4) 0.052(5) 0.023(4) 0.003(3) 0.000(3) 0.000(3)
C55 0.014(4) 0.058(5) 0.027(4) 0.004(4) 0.007(3) 0.007(3)
C56 0.019(4) 0.030(4) 0.022(4) -0.003(3) -0.003(3) 0.009(3)
C57 0.020(3) 0.027(4) 0.011(3) 0.000(3) 0.004(3) 0.002(3)
C58 0.013(3) 0.025(4) 0.012(3) -0.001(3) 0.001(3) 0.006(3)
C59 0.027(4) 0.015(3) 0.018(3) -0.004(3) 0.003(3) 0.002(3)
C60 0.022(4) 0.018(3) 0.024(4) 0.003(3) 0.000(3) -0.007(3)
C61 0.025(4) 0.017(3) 0.018(4) 0.000(3) 0.005(3) 0.002(3)
C62 0.019(4) 0.031(4) 0.024(4) 0.008(3) 0.003(3) -0.001(3)
C63 0.017(3) 0.030(4) 0.021(4) 0.002(3) 0.004(3) -0.007(3)
C64 0.014(3) 0.013(3) 0.028(4) -0.001(3) 0.004(3) -0.001(2)
C65 0.036(4) 0.016(4) 0.035(4) 0.002(3) -0.004(3) 0.005(3)
C66 0.030(4) 0.022(4) 0.024(4) -0.001(3) 0.002(3) 0.000(3)
C67 0.018(3) 0.017(3) 0.013(3) 0.004(2) -0.001(3) 0.002(3)
C68 0.024(4) 0.015(3) 0.023(4) 0.001(3) -0.003(3) -0.001(3)
C69 0.017(3) 0.028(4) 0.015(3) 0.007(3) -0.001(3) 0.001(3)
C70 0.040(5) 0.039(4) 0.014(4) -0.005(3) 0.006(3) 0.002(4)
C71 0.069(6) 0.029(5) 0.043(5) -0.004(4) 0.017(5) 0.000(4)
C72 0.054(5) 0.053(5) 0.020(4) -0.013(4) 0.011(4) -0.002(4)
C73 0.024(4) 0.034(4) 0.020(4) 0.002(3) 0.000(3) -0.007(3)
C74 0.021(4) 0.056(5) 0.021(4) 0.005(4) 0.000(3) -0.004(4)
C75 0.027(4) 0.046(5) 0.024(4) 0.012(3) -0.006(3) -0.016(4)
C76 0.022(4) 0.040(4) 0.013(4) -0.001(3) 0.000(3) -0.007(3)
C77 0.035(4) 0.051(5) 0.023(4) -0.005(4) -0.008(3) -0.015(4)
C78 0.028(4) 0.034(4) 0.023(4) 0.006(3) -0.007(3) 0.000(3)

loop_
_atom_type_symbol
_atom_type_description
_atom_type_scat_dispersion_real
_atom_type_scat_dispersion_imag
_atom_type_scat_source
C C 0.0033 0.0016 'International Tables Vol C Tables 4.2.6.8 and 6.1.1.4'
H H 0.0000 0.0000 'International Tables Vol C Tables 4.2.6.8 and 6.1.1.4'
N N 0.0061 0.0033 'International Tables Vol C Tables 4.2.6.8 and 6.1.1.4'
P P 0.1023 0.0942 'International Tables Vol C Tables 4.2.6.8 and 6.1.1.4'
Os Os -1.2165 7.6030 'International Tables Vol C Tables 4.2.6.8 and 6.1.1.4'

loop_
_geom_angle_atom_site_label_1
_geom_angle_atom_site_label_2
_geom_angle_atom_site_label_3
_geom_angle
N2 Os1 N1 74.11(19)
N2 Os1 P1 95.03(13)
N1 Os1 P1 95.84(14)
N2 Os1 P2 93.75(13)
N1 Os1 P2 94.30(14)
P1 Os1 P2 168.08(6)
N2 Os1 H01 157.9(16)
N1 Os1 H01 83.8(16)
P1 Os1 H01 86(2)
P2 Os1 H01 88(2)
N2 Os1 H02 150.9(16)
N1 Os1 H02 135.0(16)
P1 Os1 H02 84(2)
P2 Os1 H02 84(2)
H01 Os1 H02 51.2(15)
N2 Os1 H03 84.4(16)
N1 Os1 H03 158.1(16)
P1 Os1 H03 90(2)
P2 Os1 H03 83(2)
H01 Os1 H03 117.6(18)
H02 Os1 H03 66.5(16)
N5 Os2 N4 74.7(2)
N5 Os2 P3 94.80(15)
N4 Os2 P3 95.75(14)
N5 Os2 P4 91.35(15)
N4 Os2 P4 98.61(14)
P3 Os2 P4 165.43(6)
N5 Os2 H04 162.3(17)
N4 Os2 H04 87.6(17)
P3 Os2 H04 88(2)
P4 Os2 H04 90(2)
N5 Os2 H05 146.7(17)
N4 Os2 H05 138.6(16)
P3 Os2 H05 85(2)
P4 Os2 H05 83(2)
H04 Os2 H05 51.0(15)
N5 Os2 H06 80.6(16)
N4 Os2 H06 155.1(16)
P3 Os2 H06 83(2)
P4 Os2 H06 85(2)
H04 Os2 H06 117.1(18)
H05 Os2 H06 66.2(16)
N8 Os3 N7 75.31(19)
N8 Os3 P5 96.23(14)
N7 Os3 P5 94.56(14)
N8 Os3 P6 91.06(14)
N7 Os3 P6 96.71(14)
P5 Os3 P6 167.83(6)
N8 Os3 H07 164.5(17)
N7 Os3 H07 90.0(17)
P5 Os3 H07 90(2)
P6 Os3 H07 86(2)
N8 Os3 H08 144.2(17)
N7 Os3 H08 140.1(17)
P5 Os3 H08 79(2)
P6 Os3 H08 90(2)
H07 Os3 H08 51.1(15)
N8 Os3 H09 78.4(16)
N7 Os3 H09 153.7(16)
P5 Os3 H09 88(2)
P6 Os3 H09 84(2)
H07 Os3 H09 116.3(18)
H08 Os3 H09 66.0(16)
C9 P1 C15 101.8(3)
C9 P1 C12 101.0(3)
C15 P1 C12 109.1(3)
C9 P1 Os1 113.5(2)
C15 P1 Os1 116.5(2)
C12 P1 Os1 113.4(2)
C18 P2 C24 101.1(3)
C18 P2 C21 101.2(3)
C24 P2 C21 109.2(3)
C18 P2 Os1 115.4(2)
C24 P2 Os1 111.8(2)
C21 P2 Os1 116.6(2)
C38 P3 C41 100.0(3)
C38 P3 C35 102.5(3)
C41 P3 C35 100.1(3)
C38 P3 Os2 123.1(2)
C41 P3 Os2 115.4(2)
C35 P3 Os2 112.5(2)
C50 P4 C44 101.0(3)
C50 P4 C47 100.5(3)
C44 P4 C47 110.5(3)
C50 P4 Os2 119.8(2)
C44 P4 Os2 112.4(2)
C47 P4 Os2 111.6(2)
C67 P5 C64 100.4(3)
C67 P5 C61 102.1(3)
C64 P5 C61 109.0(3)
C67 P5 Os3 117.8(2)
C64 P5 Os3 111.2(2)
C61 P5 Os3 115.0(2)
C76 P6 C70 105.6(3)
C76 P6 C73 101.6(3)
C70 P6 C73 103.7(3)
C76 P6 Os3 120.1(2)
C70 P6 Os3 111.8(2)
C73 P6 Os3 112.3(2)
C1 N1 C5 117.7(6)
C1 N1 Os1 125.8(5)
C5 N1 Os1 116.5(4)
C6 N2 N3 109.5(5)
C6 N2 Os1 117.9(4)
N3 N2 Os1 132.3(4)
C8 N3 N2 105.8(5)
C31 N4 C27 117.2(5)
C31 N4 Os2 116.8(4)
C27 N4 Os2 126.0(4)
N6 N5 C32 108.3(5)
N6 N5 Os2 134.0(4)
C32 N5 Os2 117.6(4)
C34 N6 N5 106.2(5)
C53 N7 C57 116.7(6)
C53 N7 Os3 126.6(5)
C57 N7 Os3 116.6(4)
N9 N8 C58 109.6(5)
N9 N8 Os3 133.6(4)
C58 N8 Os3 116.6(4)
C60 N9 N8 106.1(5)
N1 C1 C2 122.5(7)
N1 C1 H1 118.7
C2 C1 H1 118.7
C1 C2 C3 120.1(6)
C1 C2 H2 119.9
C3 C2 H2 119.9
C4 C3 C2 118.5(7)
C4 C3 H3 120.8
C2 C3 H3 120.8
C3 C4 C5 119.0(7)
C3 C4 H4 120.5
C5 C4 H4 120.5
N1 C5 C4 122.2(6)
N1 C5 C6 114.6(6)
C4 C5 C6 123.3(6)
N2 C6 C7 108.9(6)
N2 C6 C5 116.6(6)
C7 C6 C5 134.4(6)
C8 C7 C6 103.4(6)
C8 C7 H7 128.3
C6 C7 H7 128.3
N3 C8 C7 112.3(6)
N3 C8 H8 123.8
C7 C8 H8 123.8
C11 C9 C10 111.4(5)
C11 C9 P1 112.6(4)
C10 C9 P1 110.3(4)
C11 C9 H9 107.4
C10 C9 H9 107.4
P1 C9 H9 107.4
C9 C10 H10A 109.5
C9 C10 H10B 109.5
H10A C10 H10B 109.5
C9 C10 H10C 109.5
H10A C10 H10C 109.5
H10B C10 H10C 109.5
C9 C11 H11A 109.5
C9 C11 H11B 109.5
H11A C11 H11B 109.5
C9 C11 H11C 109.5
H11A C11 H11C 109.5
H11B C11 H11C 109.5
C13 C12 C14 110.6(5)
C13 C12 P1 115.7(5)
C14 C12 P1 115.0(5)
C13 C12 H12 104.7
C14 C12 H12 104.7
P1 C12 H12 104.7
C12 C13 H13A 109.5
C12 C13 H13B 109.5
H13A C13 H13B 109.5
C12 C13 H13C 109.5
H13A C13 H13C 109.5
H13B C13 H13C 109.5
C12 C14 H14A 109.5
C12 C14 H14B 109.5
H14A C14 H14B 109.5
C12 C14 H14C 109.5
H14A C14 H14C 109.5
H14B C14 H14C 109.5
C17 C15 C16 108.4(5)
C17 C15 P1 113.7(4)
C16 C15 P1 118.8(5)
C17 C15 H15 104.9
C16 C15 H15 104.9
P1 C15 H15 104.9
C15 C16 H16A 109.5
C15 C16 H16B 109.5
H16A C16 H16B 109.5
C15 C16 H16C 109.5
H16A C16 H16C 109.5
H16B C16 H16C 109.5
C15 C17 H17A 109.5
C15 C17 H17B 109.5
H17A C17 H17B 109.5
C15 C17 H17C 109.5
H17A C17 H17C 109.5
H17B C17 H17C 109.5
C19 C18 C20 109.1(6)
C19 C18 P2 110.8(4)
C20 C18 P2 112.2(4)
C19 C18 H18 108.2
C20 C18 H18 108.2
P2 C18 H18 108.2
C18 C19 H19A 109.5
C18 C19 H19B 109.5
H19A C19 H19B 109.5
C18 C19 H19C 109.5
H19A C19 H19C 109.5
H19B C19 H19C 109.5
C18 C20 H20A 109.5
C18 C20 H20B 109.5
H20A C20 H20B 109.5
C18 C20 H20C 109.5
H20A C20 H20C 109.5
H20B C20 H20C 109.5
C23 C21 C22 108.6(5)
C23 C21 P2 118.2(5)
C22 C21 P2 112.5(4)
C23 C21 H21 105.5
C22 C21 H21 105.5
P2 C21 H21 105.5
C21 C22 H22A 109.5
C21 C22 H22B 109.5
H22A C22 H22B 109.5
C21 C22 H22C 109.5
H22A C22 H22C 109.5
H22B C22 H22C 109.5
C21 C23 H23A 109.5
C21 C23 H23B 109.5
H23A C23 H23B 109.5
C21 C23 H23C 109.5
H23A C23 H23C 109.5
H23B C23 H23C 109.5
C25 C24 C26 108.3(5)
C25 C24 P2 115.8(5)
C26 C24 P2 116.5(4)
C25 C24 H24 105.0
C26 C24 H24 105.0
P2 C24 H24 105.0
C24 C25 H25A 109.5
C24 C25 H25B 109.5
H25A C25 H25B 109.5
C24 C25 H25C 109.5
H25A C25 H25C 109.5
H25B C25 H25C 109.5
C24 C26 H26A 109.5
C24 C26 H26B 109.5
H26A C26 H26B 109.5
C24 C26 H26C 109.5
H26A C26 H26C 109.5
H26B C26 H26C 109.5
N4 C27 C28 123.2(6)
N4 C27 H27 118.4
C28 C27 H27 118.4
C27 C28 C29 118.9(6)
C27 C28 H28 120.5
C29 C28 H28 120.5
C30 C29 C28 118.8(6)
C30 C29 H29 120.6
C28 C29 H29 120.6
C29 C30 C31 120.2(6)
C29 C30 H30 119.9
C31 C30 H30 119.9
N4 C31 C30 121.8(6)
N4 C31 C32 114.6(5)
C30 C31 C32 123.7(6)
N5 C32 C33 109.9(5)
N5 C32 C31 116.1(5)
C33 C32 C31 134.0(6)
C34 C33 C32 102.5(6)
C34 C33 H33 128.7
C32 C33 H33 128.7
N6 C34 C33 113.1(6)
N6 C34 H34 123.4
C33 C34 H34 123.4
C36 C35 C37 109.2(5)
C36 C35 P3 114.5(4)
C37 C35 P3 116.4(4)
C36 C35 H35 105.2
C37 C35 H35 105.2
P3 C35 H35 105.2
C35 C36 H36A 109.5
C35 C36 H36B 109.5
H36A C36 H36B 109.5
C35 C36 H36C 109.5
H36A C36 H36C 109.5
H36B C36 H36C 109.5
C35 C37 H37A 109.5
C35 C37 H37B 109.5
H37A C37 H37B 109.5
C35 C37 H37C 109.5
H37A C37 H37C 109.5
H37B C37 H37C 109.5
C39 C38 C40 109.3(5)
C39 C38 P3 115.0(4)
C40 C38 P3 112.4(4)
C39 C38 H38 106.6
C40 C38 H38 106.6
P3 C38 H38 106.6
C38 C39 H39A 109.5
C38 C39 H39B 109.5
H39A C39 H39B 109.5
C38 C39 H39C 109.5
H39A C39 H39C 109.5
H39B C39 H39C 109.5
C38 C40 H40A 109.5
C38 C40 H40B 109.5
H40A C40 H40B 109.5
C38 C40 H40C 109.5
H40A C40 H40C 109.5
H40B C40 H40C 109.5
C43 C41 C42 108.0(5)
C43 C41 P3 113.5(5)
C42 C41 P3 112.8(4)
C43 C41 H41 107.4
C42 C41 H41 107.4
P3 C41 H41 107.4
C41 C42 H42A 109.5
C41 C42 H42B 109.5
H42A C42 H42B 109.5
C41 C42 H42C 109.5
H42A C42 H42C 109.5
H42B C42 H42C 109.5
C41 C43 H43A 109.5
C41 C43 H43B 109.5
H43A C43 H43B 109.5
C41 C43 H43C 109.5
H43A C43 H43C 109.5
H43B C43 H43C 109.5
C45 C44 C46 110.3(6)
C45 C44 P4 113.9(5)
C46 C44 P4 117.1(5)
C45 C44 H44 104.7
C46 C44 H44 104.7
P4 C44 H44 104.7
C44 C45 H45A 109.5
C44 C45 H45B 109.5
H45A C45 H45B 109.5
C44 C45 H45C 109.5
H45A C45 H45C 109.5
H45B C45 H45C 109.5
C44 C46 H46A 109.5
C44 C46 H46B 109.5
H46A C46 H46B 109.5
C44 C46 H46C 109.5
H46A C46 H46C 109.5
H46B C46 H46C 109.5
C48 C47 C49 107.5(6)
C48 C47 P4 114.9(5)
C49 C47 P4 117.4(5)
C48 C47 H47 105.3
C49 C47 H47 105.3
P4 C47 H47 105.3
C47 C48 H48A 109.5
C47 C48 H48B 109.5
H48A C48 H48B 109.5
C47 C48 H48C 109.5
H48A C48 H48C 109.5
H48B C48 H48C 109.5
C47 C49 H49A 109.5
C47 C49 H49B 109.5
H49A C49 H49B 109.5
C47 C49 H49C 109.5
H49A C49 H49C 109.5
H49B C49 H49C 109.5
C51 C50 C52 110.3(6)
C51 C50 P4 112.2(5)
C52 C50 P4 112.2(5)
C51 C50 H50 107.3
C52 C50 H50 107.3
P4 C50 H50 107.3
C50 C51 H51A 109.5
C50 C51 H51B 109.5
H51A C51 H51B 109.5
C50 C51 H51C 109.5
H51A C51 H51C 109.5
H51B C51 H51C 109.5
C50 C52 H52A 109.5
C50 C52 H52B 109.5
H52A C52 H52B 109.5
C50 C52 H52C 109.5
H52A C52 H52C 109.5
H52B C52 H52C 109.5
N7 C53 C54 123.3(7)
N7 C53 H53 118.4
C54 C53 H53 118.4
C53 C54 C55 119.5(7)
C53 C54 H54 120.3
C55 C54 H54 120.3
C56 C55 C54 119.1(7)
C56 C55 H55 120.5
C54 C55 H55 120.5
C55 C56 C57 119.7(7)
C55 C56 H56 120.1
C57 C56 H56 120.1
N7 C57 C56 121.6(6)
N7 C57 C58 114.4(5)
C56 C57 C58 124.0(6)
N8 C58 C59 108.7(5)
N8 C58 C57 116.9(6)
C59 C58 C57 134.3(6)
C60 C59 C58 103.5(5)
C60 C59 H59 128.3
C58 C59 H59 128.3
N9 C60 C59 112.1(6)
N9 C60 H60 124.0
C59 C60 H60 124.0
C62 C61 C63 110.3(5)
C62 C61 P5 117.7(5)
C63 C61 P5 112.2(4)
C62 C61 H61 105.1
C63 C61 H61 105.1
P5 C61 H61 105.1
C61 C62 H62A 109.5
C61 C62 H62B 109.5
H62A C62 H62B 109.5
C61 C62 H62C 109.5
H62A C62 H62C 109.5
H62B C62 H62C 109.5
C61 C63 H63A 109.5
C61 C63 H63B 109.5
H63A C63 H63B 109.5
C61 C63 H63C 109.5
H63A C63 H63C 109.5
H63B C63 H63C 109.5
C66 C64 C65 108.7(5)
C66 C64 P5 115.1(4)
C65 C64 P5 118.0(4)
C66 C64 H64 104.5
C65 C64 H64 104.5
P5 C64 H64 104.5
C64 C65 H65A 109.5
C64 C65 H65B 109.5
H65A C65 H65B 109.5
C64 C65 H65C 109.5
H65A C65 H65C 109.5
H65B C65 H65C 109.5
C64 C66 H66A 109.5
C64 C66 H66B 109.5
H66A C66 H66B 109.5
C64 C66 H66C 109.5
H66A C66 H66C 109.5
H66B C66 H66C 109.5
C69 C67 C68 109.6(5)
C69 C67 P5 111.8(4)
C68 C67 P5 112.1(4)
C69 C67 H67 107.7
C68 C67 H67 107.7
P5 C67 H67 107.7
C67 C68 H68A 109.5
C67 C68 H68B 109.5
H68A C68 H68B 109.5
C67 C68 H68C 109.5
H68A C68 H68C 109.5
H68B C68 H68C 109.5
C67 C69 H69A 109.5
C67 C69 H69B 109.5
H69A C69 H69B 109.5
C67 C69 H69C 109.5
H69A C69 H69C 109.5
H69B C69 H69C 109.5
C72 C70 C71 109.8(6)
C72 C70 P6 114.7(5)
C71 C70 P6 116.1(5)
C72 C70 H70 105.0
C71 C70 H70 105.0
P6 C70 H70 105.0
C70 C71 H71A 109.5
C70 C71 H71B 109.5
H71A C71 H71B 109.5
C70 C71 H71C 109.5
H71A C71 H71C 109.5
H71B C71 H71C 109.5
C70 C72 H72A 109.5
C70 C72 H72B 109.5
H72A C72 H72B 109.5
C70 C72 H72C 109.5
H72A C72 H72C 109.5
H72B C72 H72C 109.5
C75 C73 C74 110.4(6)
C75 C73 P6 118.7(5)
C74 C73 P6 110.8(5)
C75 C73 H73 105.2
C74 C73 H73 105.2
P6 C73 H73 105.2
C73 C74 H74A 109.5
C73 C74 H74B 109.5
H74A C74 H74B 109.5
C73 C74 H74C 109.5
H74A C74 H74C 109.5
H74B C74 H74C 109.5
C73 C75 H75A 109.5
C73 C75 H75B 109.5
H75A C75 H75B 109.5
C73 C75 H75C 109.5
H75A C75 H75C 109.5
H75B C75 H75C 109.5
C78 C76 C77 109.9(6)
C78 C76 P6 112.0(5)
C77 C76 P6 113.4(5)
C78 C76 H76 107.1
C77 C76 H76 107.1
P6 C76 H76 107.1
C76 C77 H77A 109.5
C76 C77 H77B 109.5
H77A C77 H77B 109.5
C76 C77 H77C 109.5
H77A C77 H77C 109.5
H77B C77 H77C 109.5
C76 C78 H78A 109.5
C76 C78 H78B 109.5
H78A C78 H78B 109.5
C76 C78 H78C 109.5
H78A C78 H78C 109.5
H78B C78 H78C 109.5

loop_
_geom_bond_atom_site_label_1
_geom_bond_atom_site_label_2
_geom_bond_distance
Os1 N2 2.133(5)
Os1 N1 2.177(5)
Os1 P1 2.3513(16)
Os1 P2 2.3529(16)
Os1 H01 1.585(10)
Os1 H02 1.580(10)
Os1 H03 1.589(10)
Os2 N5 2.120(5)
Os2 N4 2.176(5)
Os2 P3 2.3465(16)
Os2 P4 2.3541(17)
Os2 H04 1.587(10)
Os2 H05 1.584(10)
Os2 H06 1.589(10)
Os3 N8 2.127(5)
Os3 N7 2.169(5)
Os3 P5 2.3513(16)
Os3 P6 2.3541(17)
Os3 H07 1.587(10)
Os3 H08 1.585(10)
Os3 H09 1.593(10)
P1 C9 1.863(6)
P1 C15 1.865(7)
P1 C12 1.873(7)
P2 C18 1.847(6)
P2 C24 1.856(6)
P2 C21 1.859(6)
P3 C38 1.873(6)
P3 C41 1.879(7)
P3 C35 1.882(6)
P4 C50 1.861(6)
P4 C44 1.864(7)
P4 C47 1.864(7)
P5 C67 1.858(6)
P5 C64 1.862(6)
P5 C61 1.879(6)
P6 C76 1.863(7)
P6 C70 1.868(7)
P6 C73 1.887(7)
N1 C1 1.357(8)
N1 C5 1.364(8)
N2 C6 1.339(8)
N2 N3 1.368(7)
N3 C8 1.360(8)
N4 C31 1.360(8)
N4 C27 1.361(8)
N5 N6 1.355(7)
N5 C32 1.366(7)
N6 C34 1.341(8)
N7 C53 1.360(8)
N7 C57 1.371(8)
N8 N9 1.353(7)
N8 C58 1.372(7)
N9 C60 1.351(8)
C1 C2 1.365(9)
C1 H1 0.9500
C2 C3 1.402(10)
C2 H2 0.9500
C3 C4 1.374(9)
C3 H3 0.9500
C4 C5 1.406(9)
C4 H4 0.9500
C5 C6 1.429(9)
C6 C7 1.426(9)
C7 C8 1.361(9)
C7 H7 0.9500
C8 H8 0.9500
C9 C11 1.530(8)
C9 C10 1.531(8)
C9 H9 1.0000
C10 H10A 0.9800
C10 H10B 0.9800
C10 H10C 0.9800
C11 H11A 0.9800
C11 H11B 0.9800
C11 H11C 0.9800
C12 C13 1.518(8)
C12 C14 1.535(9)
C12 H12 1.0000
C13 H13A 0.9800
C13 H13B 0.9800
C13 H13C 0.9800
C14 H14A 0.9800
C14 H14B 0.9800
C14 H14C 0.9800
C15 C17 1.535(8)
C15 C16 1.544(8)
C15 H15 1.0000
C16 H16A 0.9800
C16 H16B 0.9800
C16 H16C 0.9800
C17 H17A 0.9800
C17 H17B 0.9800
C17 H17C 0.9800
C18 C19 1.533(9)
C18 C20 1.541(9)
C18 H18 1.0000
C19 H19A 0.9800
C19 H19B 0.9800
C19 H19C 0.9800
C20 H20A 0.9800
C20 H20B 0.9800
C20 H20C 0.9800
C21 C23 1.517(8)
C21 C22 1.544(9)
C21 H21 1.0000
C22 H22A 0.9800
C22 H22B 0.9800
C22 H22C 0.9800
C23 H23A 0.9800
C23 H23B 0.9800
C23 H23C 0.9800
C24 C25 1.531(9)
C24 C26 1.553(8)
C24 H24 1.0000
C25 H25A 0.9800
C25 H25B 0.9800
C25 H25C 0.9800
C26 H26A 0.9800
C26 H26B 0.9800
C26 H26C 0.9800
C27 C28 1.380(9)
C27 H27 0.9500
C28 C29 1.385(9)
C28 H28 0.9500
C29 C30 1.374(9)
C29 H29 0.9500
C30 C31 1.389(8)
C30 H30 0.9500
C31 C32 1.439(8)
C32 C33 1.393(9)
C33 C34 1.374(9)
C33 H33 0.9500
C34 H34 0.9500
C35 C36 1.529(8)
C35 C37 1.539(9)
C35 H35 1.0000
C36 H36A 0.9800
C36 H36B 0.9800
C36 H36C 0.9800
C37 H37A 0.9800
C37 H37B 0.9800
C37 H37C 0.9800
C38 C39 1.519(8)
C38 C40 1.538(8)
C38 H38 1.0000
C39 H39A 0.9800
C39 H39B 0.9800
C39 H39C 0.9800
C40 H40A 0.9800
C40 H40B 0.9800
C40 H40C 0.9800
C41 C43 1.529(8)
C41 C42 1.548(8)
C41 H41 1.0000
C42 H42A 0.9800
C42 H42B 0.9800
C42 H42C 0.9800
C43 H43A 0.9800
C43 H43B 0.9800
C43 H43C 0.9800
C44 C45 1.527(9)
C44 C46 1.536(9)
C44 H44 1.0000
C45 H45A 0.9800
C45 H45B 0.9800
C45 H45C 0.9800
C46 H46A 0.9800
C46 H46B 0.9800
C46 H46C 0.9800
C47 C48 1.539(9)
C47 C49 1.540(9)
C47 H47 1.0000
C48 H48A 0.9800
C48 H48B 0.9800
C48 H48C 0.9800
C49 H49A 0.9800
C49 H49B 0.9800
C49 H49C 0.9800
C50 C51 1.522(9)
C50 C52 1.541(9)
C50 H50 1.0000
C51 H51A 0.9800
C51 H51B 0.9800
C51 H51C 0.9800
C52 H52A 0.9800
C52 H52B 0.9800
C52 H52C 0.9800
C53 C54 1.367(9)
C53 H53 0.9500
C54 C55 1.378(10)
C54 H54 0.9500
C55 C56 1.366(9)
C55 H55 0.9500
C56 C57 1.397(8)
C56 H56 0.9500
C57 C58 1.438(9)
C58 C59 1.394(8)
C59 C60 1.392(9)
C59 H59 0.9500
C60 H60 0.9500
C61 C62 1.527(8)
C61 C63 1.538(9)
C61 H61 1.0000
C62 H62A 0.9800
C62 H62B 0.9800
C62 H62C 0.9800
C63 H63A 0.9800
C63 H63B 0.9800
C63 H63C 0.9800
C64 C66 1.532(9)
C64 C65 1.534(9)
C64 H64 1.0000
C65 H65A 0.9800
C65 H65B 0.9800
C65 H65C 0.9800
C66 H66A 0.9800
C66 H66B 0.9800
C66 H66C 0.9800
C67 C69 1.530(8)
C67 C68 1.548(8)
C67 H67 1.0000
C68 H68A 0.9800
C68 H68B 0.9800
C68 H68C 0.9800
C69 H69A 0.9800
C69 H69B 0.9800
C69 H69C 0.9800
C70 C72 1.542(9)
C70 C71 1.543(10)
C70 H70 1.0000
C71 H71A 0.9800
C71 H71B 0.9800
C71 H71C 0.9800
C72 H72A 0.9800
C72 H72B 0.9800
C72 H72C 0.9800
C73 C75 1.529(9)
C73 C74 1.533(9)
C73 H73 1.0000
C74 H74A 0.9800
C74 H74B 0.9800
C74 H74C 0.9800
C75 H75A 0.9800
C75 H75B 0.9800
C75 H75C 0.9800
C76 C78 1.513(9)
C76 C77 1.529(9)
C76 H76 1.0000
C77 H77A 0.9800
C77 H77B 0.9800
C77 H77C 0.9800
C78 H78A 0.9800
C78 H78B 0.9800
C78 H78C 0.9800
